data_1568085
loop_
_publ_author_name
'Wang, Junjun'
'Li, Hao'
'Zhu, Yicai'
'Yang, Mingdi'
'Huang, Jing'
'Zhu, Xiaojiao'
'Yu, Zhi-Peng'
'Lu, Zhou'
'Zhou, Hongping'

_publ_section_title
;
 Unveiling upsurge of photogenerated ROS: control of intersystem crossing
 through tuning aggregation patterns.
;
_journal_issue 2
_journal_name_full 'Chemical science'
_journal_page_first 323
_journal_page_last 330
_journal_paper_doi 10.1039/d2sc06445f
_journal_volume 14
_journal_year 2023
_chemical_formula_moiety '0.5(C28 H27 N2 O), 0.5(C28 H26 N2 O), C7 H7 O3 S, 0.5(H2 O)'
_chemical_formula_sum 'C35 H34.5 N2 O4.5 S'
_chemical_formula_weight 587.20
_space_group_crystal_system triclinic
_space_group_IT_number 2
_space_group_name_Hall '-P 1'
_space_group_name_H-M_alt 'P -1'
_atom_sites_solution_hydrogens mixed
_atom_sites_solution_primary dual
_audit_creation_date 2021-09-26
_audit_creation_method
;
Olex2 1.3
(compiled 2020.11.12 svn.r5f609507 for OlexSys, GUI svn.r6272)
;
_audit_update_record
;
2022-01-11 deposited with the CCDC.	2022-12-06 downloaded from the CCDC.
;
_cell_angle_alpha 89.714(12)
_cell_angle_beta 83.055(8)
_cell_angle_gamma 76.393(7)
_cell_formula_units_Z 4
_cell_length_a 9.561(6)
_cell_length_b 10.771(10)
_cell_length_c 32.42(2)
_cell_measurement_reflns_used 2102
_cell_measurement_temperature 296.15
_cell_measurement_theta_max 19.189
_cell_measurement_theta_min 2.296
_cell_volume 3220(4)
_computing_cell_refinement 'SAINT v8.34A (Bruker, 2013)'
_computing_data_reduction 'SAINT v8.34A (Bruker, 2013)'
_computing_molecular_graphics 'Olex2 1.3 (Dolomanov et al., 2009)'
_computing_publication_material 'Olex2 1.3 (Dolomanov et al., 2009)'
_computing_structure_refinement 'SHELXL 2018/3 (Sheldrick, 2015)'
_computing_structure_solution 'SHELXT 2018/2 (Sheldrick, 2018)'
_diffrn_ambient_temperature 296.15
_diffrn_measured_fraction_theta_full 0.991
_diffrn_measured_fraction_theta_max 0.899
_diffrn_measurement_device_type 'CCD area detector'
_diffrn_measurement_method 'phi and omega scans'
_diffrn_radiation_monochromator graphite
_diffrn_radiation_type MoK\a
_diffrn_radiation_wavelength 0.71073
_diffrn_reflns_av_R_equivalents 0.0765
_diffrn_reflns_av_unetI/netI 0.1514
_diffrn_reflns_Laue_measured_fraction_full 0.991
_diffrn_reflns_Laue_measured_fraction_max 0.899
_diffrn_reflns_limit_h_max 12
_diffrn_reflns_limit_h_min -12
_diffrn_reflns_limit_k_max 13
_diffrn_reflns_limit_k_min -13
_diffrn_reflns_limit_l_max 41
_diffrn_reflns_limit_l_min -41
_diffrn_reflns_number 26033
_diffrn_reflns_point_group_measured_fraction_full 0.991
_diffrn_reflns_point_group_measured_fraction_max 0.899
_diffrn_reflns_theta_full 25.242
_diffrn_reflns_theta_max 27.485
_diffrn_reflns_theta_min 0.633
_diffrn_source_current 30.0
_diffrn_source_power 1.5
_diffrn_source_voltage 50.0
_exptl_absorpt_coefficient_mu 0.142
_exptl_absorpt_correction_T_max 0.7455
_exptl_absorpt_correction_T_min 0.5103
_exptl_absorpt_correction_type multi-scan
_exptl_absorpt_process_details
;
SADABS-2014/5 (Bruker,2014/5) was used for absorption correction.
wR2(int) was 0.1505 before and 0.0566 after correction.
The Ratio of minimum to maximum transmission is 0.6845.
The \l/2 correction factor is 0.00150.
;
_exptl_crystal_colour orange
_exptl_crystal_colour_primary orange
_exptl_crystal_density_diffrn 1.211
_exptl_crystal_description plate
_exptl_crystal_F_000 1242
_exptl_crystal_size_max 0.6
_exptl_crystal_size_mid 0.2
_exptl_crystal_size_min 0.01
_refine_diff_density_max 1.648
_refine_diff_density_min -0.520
_refine_diff_density_rms 0.129
_refine_ls_extinction_coef 0.022(3)
_refine_ls_extinction_expression Fc^*^=kFc[1+0.001xFc^2^\l^3^/sin(2\q)]^-1/4^
_refine_ls_extinction_method 'SHELXL-2018/3 (Sheldrick 2018)'
_refine_ls_goodness_of_fit_ref 1.108
_refine_ls_hydrogen_treatment constr
_refine_ls_matrix_type full
_refine_ls_number_parameters 762
_refine_ls_number_reflns 13299
_refine_ls_number_restraints 42
_refine_ls_restrained_S_all 1.113
_refine_ls_R_factor_all 0.2812
_refine_ls_R_factor_gt 0.1398
_refine_ls_shift/su_max 0.003
_refine_ls_shift/su_mean 0.000
_refine_ls_structure_factor_coef Fsqd
_refine_ls_weighting_details 'w=1/[\s^2^(Fo^2^)+(0.2000P)^2^] where P=(Fo^2^+2Fc^2^)/3'
_refine_ls_weighting_scheme calc
_refine_ls_wR_factor_gt 0.3571
_refine_ls_wR_factor_ref 0.4413
_reflns_Friedel_coverage 0.000
_reflns_number_gt 4353
_reflns_number_total 13299
_reflns_threshold_expression 'I > 2\s(I)'
_cod_data_source_file d2sc06445f2.cif
_cod_data_source_block 1_CCDC1
_cod_depositor_comments 'Adding full bibliography for 1568084--1568085.cif.'
_cod_original_formula_sum 'C35 H34.50 N2 O4.50 S'
_cod_database_code 1568085
_shelx_shelxl_version_number 2018/3
_shelx_space_group_comment
;
The symmetry employed for this shelxl refinement is uniquely defined
by the following loop, which should always be used as a source of
symmetry information in preference to the above space-group names.
They are only intended as comments.
;
_shelx_estimated_absorpt_t_max 0.999
_shelx_estimated_absorpt_t_min 0.920
_olex2_refinement_description
;
1. Fixed Uiso
 At 1.2 times of:
  All C(H) groups, All C(H,H) groups
 At 1.5 times of:
  All C(H,H,H) groups, All O(H,H) groups
2. Uiso/Uaniso restraints and constraints
C63 \\sim C64 \\sim C65 \\sim C66 \\sim C67 \\sim C68 \\sim C69: within 2A with
sigma of 0.01 and sigma for terminal atoms of 0.02 within 2A
O8: within 2A with sigma of 0.01 and sigma for terminal atoms of 0.02 within 2A
3.a Free rotating group:
 O9(H9A,H9B)
3.b Secondary CH2 refined with riding coordinates:
 C25(H25A,H25B), C26(H26A,H26B), C53(H53A,H53B)
3.c Aromatic/amide H refined with riding coordinates:
 C1(H1), C2(H2), C3(H3), C4(H4), C6(H6), C7(H7), C8(H8), C9(H9), C10(H10),
 C13(H13), C14(H14), C16(H16), C17(H17), C18(H18), C19(H19), C21(H21), C22(H22),
  C23(H23), C24(H24), C00B(H00B), C28(H28), C29(H29), C30(H30), C31(H31),
 C33(H33), C35(H35), C36(H36), C37(H37), C38(H38), C39(H39), C41(H41), C42(H42),
  C44(H44), C45(H45), C46(H46), C47(H47), C49(H49), C50(H50), C51(H51),
 C52(H52), C54(H54), C68(H68), C69(H69), C65(H65), C66(H66), C58(H58), C59(H59),
  C61(H61), C62(H62)
3.d Fitted hexagon refined as free rotating group:
 C68(C69,C64,C65,C66,C67)
3.e Idealised Me refined as rotating group:
 C27(H27A,H27B,H27C), C55(H55A,H55B,H55C), C63(H63A,H63B,H63C), C56(H56A,H56B,
 H56C)
;
_olex2_submission_special_instructions 'No special instructions were received'

loop_
_space_group_symop_operation_xyz
'x, y, z'
'-x, -y, -z'

loop_
_atom_site_label
_atom_site_type_symbol
_atom_site_fract_x
_atom_site_fract_y
_atom_site_fract_z
_atom_site_U_iso_or_equiv
_atom_site_adp_type
_atom_site_occupancy
_atom_site_site_symmetry_order
_atom_site_calc_flag
_atom_site_refinement_flags_posn
_atom_site_refinement_flags_adp
_atom_site_refinement_flags_occupancy
_atom_site_disorder_assembly
_atom_site_disorder_group
O2 O 0.6179(16) 0.1488(13) 0.0734(3) 0.214(5) Uani 1 1 d . . . . .
N1 N 0.6114(5) 0.7750(5) 0.39082(15) 0.0561(13) Uani 1 1 d . . . . .
N3 N 0.6657(7) 0.0672(6) 0.15371(19) 0.0783(17) Uani 1 1 d . . . . .
C1 C 0.9111(7) 0.8783(7) 0.4329(2) 0.0672(19) Uani 1 1 d . . . . .
H1 H 0.932736 0.954104 0.440561 0.081 Uiso 1 1 calc R U . . .
C2 C 1.0085(7) 0.7629(8) 0.4364(2) 0.073(2) Uani 1 1 d . . . . .
H2 H 1.095988 0.760215 0.446608 0.087 Uiso 1 1 calc R U . . .
C3 C 0.9754(7) 0.6543(7) 0.4251(2) 0.0626(17) Uani 1 1 d . . . . .
H3 H 1.041262 0.576596 0.427384 0.075 Uiso 1 1 calc R U . . .
C4 C 0.8464(7) 0.6554(6) 0.4101(2) 0.0626(17) Uani 1 1 d . . . . .
H4 H 0.826753 0.578906 0.402229 0.075 Uiso 1 1 calc R U . . .
C5 C 0.7459(6) 0.7690(6) 0.40651(18) 0.0525(15) Uani 1 1 d . . . . .
C6 C 0.4634(7) 0.8522(6) 0.4563(2) 0.0618(17) Uani 1 1 d . . . . .
H6 H 0.533731 0.801538 0.470585 0.074 Uiso 1 1 calc R U . . .
C7 C 0.3387(8) 0.9272(7) 0.4784(2) 0.0699(19) Uani 1 1 d . . . . .
H7 H 0.327269 0.928925 0.507272 0.084 Uiso 1 1 calc R U . . .
C8 C 0.2341(7) 0.9975(6) 0.4576(3) 0.070(2) Uani 1 1 d . . . . .
H8 H 0.149779 1.046005 0.472436 0.084 Uiso 1 1 calc R U . . .
C9 C 0.2507(7) 0.9983(6) 0.4151(2) 0.0645(18) Uani 1 1 d . . . . .
H9 H 0.177178 1.046068 0.401188 0.077 Uiso 1 1 calc R U . . .
C10 C 0.3767(6) 0.9280(6) 0.3926(2) 0.0556(16) Uani 1 1 d . . . . .
H10 H 0.389655 0.931317 0.363806 0.067 Uiso 1 1 calc R U . . .
C11 C 0.4840(6) 0.8522(6) 0.41346(19) 0.0505(15) Uani 1 1 d . . . . .
C12 C 0.6018(6) 0.6993(6) 0.35635(18) 0.0522(15) Uani 1 1 d . . . . .
C13 C 0.4763(7) 0.6618(6) 0.3519(2) 0.0615(17) Uani 1 1 d . . . . .
H13 H 0.393885 0.693410 0.370557 0.074 Uiso 1 1 calc R U . . .
C14 C 0.4696(7) 0.5792(6) 0.3206(2) 0.0672(19) Uani 1 1 d . . . . .
H14 H 0.383059 0.555965 0.318372 0.081 Uiso 1 1 calc R U . . .
C15 C 0.5918(7) 0.5292(6) 0.29182(19) 0.0595(17) Uani 1 1 d . . . . .
C16 C 0.7162(7) 0.5728(7) 0.2952(2) 0.0647(18) Uani 1 1 d . . . . .
H16 H 0.797401 0.544843 0.275771 0.078 Uiso 1 1 calc R U . . .
C17 C 0.7216(7) 0.6557(6) 0.32654(19) 0.0583(16) Uani 1 1 d . . . . .
H17 H 0.806057 0.683390 0.327972 0.070 Uiso 1 1 calc R U . . .
C18 C 0.5807(8) 0.4291(7) 0.2614(2) 0.0727(19) Uani 1 1 d . . . . .
H18 H 0.488233 0.420214 0.258068 0.087 Uiso 1 1 calc R U . . .
C19 C 0.6912(7) 0.3523(7) 0.2389(2) 0.0674(18) Uani 1 1 d . . . . .
H19 H 0.783855 0.361404 0.241772 0.081 Uiso 1 1 calc R U . . .
C20 C 0.6781(7) 0.2557(7) 0.2102(2) 0.0690(19) Uani 1 1 d . . . . .
C21 C 0.8023(8) 0.1654(9) 0.1934(2) 0.088(2) Uani 1 1 d . . . . .
H21 H 0.891898 0.168092 0.201327 0.106 Uiso 1 1 calc R U . . .
C22 C 0.5481(8) 0.2420(8) 0.1978(2) 0.077(2) Uani 1 1 d . . . . .
H22 H 0.461563 0.297624 0.208662 0.092 Uiso 1 1 calc R U . . .
C23 C 0.5456(8) 0.1471(8) 0.1696(2) 0.078(2) Uani 1 1 d . . . . .
H23 H 0.457414 0.139602 0.161806 0.094 Uiso 1 1 calc R U . . .
C24 C 0.7940(9) 0.0737(8) 0.1657(3) 0.091(2) Uani 1 1 d . . . . .
H24 H 0.877956 0.014733 0.154815 0.109 Uiso 1 1 calc R U . . .
C25 C 0.6665(10) -0.0241(9) 0.1199(3) 0.102(3) Uani 1 1 d . . . . .
H25A H 0.733770 -0.104578 0.124136 0.123 Uiso 1 1 calc R U . . .
H25B H 0.570576 -0.040097 0.120493 0.123 Uiso 1 1 calc R U . . .
C26 C 0.7084(16) 0.0248(16) 0.0799(4) 0.156(5) Uani 1 1 d . . . . .
H26A H 0.808635 0.030759 0.078157 0.188 Uiso 1 1 calc R U . . .
H26B H 0.701423 -0.034160 0.058169 0.188 Uiso 1 1 calc R U . . .
C27 C 0.498(3) 0.168(2) 0.0494(6) 0.331(15) Uani 1 1 d . . . . .
H27A H 0.529235 0.126561 0.022686 0.497 Uiso 1 1 calc R U . . .
H27B H 0.460965 0.258170 0.045878 0.497 Uiso 1 1 calc R U . . .
H27C H 0.422265 0.133212 0.063710 0.497 Uiso 1 1 calc R U . . .
C00B C 0.7809(7) 0.8805(6) 0.41782(19) 0.0627(17) Uani 1 1 d . . . . .
H00B H 0.715910 0.958444 0.415256 0.075 Uiso 1 1 calc R U . . .
O1 O 0.6377(12) -0.4013(9) 0.0703(2) 0.158(3) Uani 1 1 d . . . . .
N2 N 0.6050(5) 0.2799(6) 0.38665(16) 0.0645(15) Uani 1 1 d . . . . .
N4 N 0.5266(9) -0.4035(7) 0.1546(2) 0.100(2) Uani 1 1 d . . . . .
C28 C 0.9408(8) 0.2981(7) 0.4298(3) 0.077(2) Uani 1 1 d . . . . .
H28 H 0.975110 0.294901 0.455553 0.092 Uiso 1 1 calc R U . . .
C29 C 1.0305(7) 0.3142(7) 0.3941(3) 0.080(2) Uani 1 1 d . . . . .
H29 H 1.124481 0.321613 0.395986 0.096 Uiso 1 1 calc R U . . .
C30 C 0.9804(7) 0.3192(6) 0.3561(3) 0.0694(19) Uani 1 1 d . . . . .
H30 H 1.040460 0.329768 0.332222 0.083 Uiso 1 1 calc R U . . .
C31 C 0.8372(7) 0.3083(6) 0.3533(2) 0.0667(18) Uani 1 1 d . . . . .
H31 H 0.802037 0.312522 0.327711 0.080 Uiso 1 1 calc R U . . .
C32 C 0.7497(6) 0.2913(6) 0.3893(2) 0.0588(17) Uani 1 1 d . . . . .
C33 C 0.8031(7) 0.2870(6) 0.4274(2) 0.0626(17) Uani 1 1 d . . . . .
H33 H 0.744109 0.276458 0.451491 0.075 Uiso 1 1 calc R U . . .
C34 C 0.4951(6) 0.3368(7) 0.41907(19) 0.0557(16) Uani 1 1 d . . . . .
C35 C 0.4798(7) 0.4608(7) 0.4329(2) 0.0661(18) Uani 1 1 d . . . . .
H35 H 0.542529 0.508642 0.420862 0.079 Uiso 1 1 calc R U . . .
C36 C 0.3730(8) 0.5147(7) 0.4644(2) 0.0715(19) Uani 1 1 d . . . . .
H36 H 0.363984 0.598438 0.473323 0.086 Uiso 1 1 calc R U . . .
C37 C 0.2786(7) 0.4445(7) 0.4830(2) 0.0681(19) Uani 1 1 d . . . . .
H37 H 0.205692 0.481172 0.504009 0.082 Uiso 1 1 calc R U . . .
C38 C 0.2945(7) 0.3200(7) 0.4699(2) 0.0635(18) Uani 1 1 d . . . . .
H38 H 0.233070 0.271866 0.482608 0.076 Uiso 1 1 calc R U . . .
C39 C 0.4015(6) 0.2653(7) 0.43784(19) 0.0610(17) Uani 1 1 d . . . . .
H39 H 0.410684 0.181520 0.428953 0.073 Uiso 1 1 calc R U . . .
C40 C 0.5765(6) 0.2039(6) 0.35510(19) 0.0567(16) Uani 1 1 d . . . . .
C41 C 0.4461(7) 0.2316(7) 0.33865(19) 0.0627(18) Uani 1 1 d . . . . .
H41 H 0.373533 0.302467 0.348435 0.075 Uiso 1 1 calc R U . . .
C42 C 0.4241(6) 0.1528(7) 0.3073(2) 0.0655(18) Uani 1 1 d . . . . .
H42 H 0.335825 0.173234 0.296588 0.079 Uiso 1 1 calc R U . . .
C43 C 0.5251(7) 0.0476(6) 0.29165(19) 0.0587(17) Uani 1 1 d . . . . .
C44 C 0.6564(7) 0.0210(7) 0.3083(2) 0.0675(18) Uani 1 1 d . . . . .
H44 H 0.728378 -0.050222 0.298501 0.081 Uiso 1 1 calc R U . . .
C45 C 0.6818(7) 0.0973(7) 0.3389(2) 0.0625(17) Uani 1 1 d . . . . .
H45 H 0.771095 0.077476 0.349065 0.075 Uiso 1 1 calc R U . . .
C46 C 0.4974(7) -0.0355(7) 0.2602(2) 0.0695(19) Uani 1 1 d . . . . .
H46 H 0.404426 -0.016894 0.252326 0.083 Uiso 1 1 calc R U . . .
C47 C 0.5934(7) -0.1371(7) 0.2411(2) 0.0703(19) Uani 1 1 d . . . . .
H47 H 0.687790 -0.151925 0.247754 0.084 Uiso 1 1 calc R U . . .
C48 C 0.5658(7) -0.2249(7) 0.2117(2) 0.0703(19) Uani 1 1 d . . . . .
C49 C 0.4277(9) -0.2260(9) 0.2008(3) 0.104(3) Uani 1 1 d . . . . .
H49 H 0.347317 -0.165107 0.212790 0.124 Uiso 1 1 calc R U . . .
C50 C 0.4085(10) -0.3141(10) 0.1729(3) 0.118(4) Uani 1 1 d . . . . .
H50 H 0.316142 -0.313416 0.166492 0.142 Uiso 1 1 calc R U . . .
C51 C 0.6581(11) -0.4059(8) 0.1639(3) 0.093(3) Uani 1 1 d . . . . .
H51 H 0.737033 -0.467041 0.151266 0.112 Uiso 1 1 calc R U . . .
C52 C 0.6795(9) -0.3193(8) 0.1919(2) 0.086(2) Uani 1 1 d . . . . .
H52 H 0.773198 -0.323752 0.197946 0.104 Uiso 1 1 calc R U . . .
C53 C 0.5030(12) -0.4911(11) 0.1224(3) 0.127(4) Uani 1 1 d . . . . .
H53A H 0.410735 -0.513260 0.129951 0.153 Uiso 1 1 calc R U . . .
H53B H 0.578955 -0.569180 0.120806 0.153 Uiso 1 1 calc R U . . .
C54 C 0.5038(17) -0.4286(12) 0.0810(4) 0.140(4) Uani 1 1 d . . . . .
H54 H 0.426998 -0.411121 0.065146 0.168 Uiso 1 1 calc R U . . .
C55 C 0.6427(19) -0.3184(13) 0.0371(4) 0.218(8) Uani 1 1 d . . . . .
H55A H 0.556229 -0.308326 0.023919 0.327 Uiso 1 1 calc R U . . .
H55B H 0.725857 -0.353170 0.017349 0.327 Uiso 1 1 calc R U . . .
H55C H 0.649553 -0.236711 0.047276 0.327 Uiso 1 1 calc R U . . .
S1 S 1.2245(3) -0.0260(3) 0.11874(12) 0.1411(13) Uani 1 1 d . . . . .
O3 O 1.1222(8) -0.0935(8) 0.1365(3) 0.160(3) Uani 1 1 d . . . . .
O4 O 1.3451(8) -0.1037(9) 0.0929(3) 0.192(4) Uani 1 1 d . . . . .
O5 O 1.2771(9) 0.0449(11) 0.1492(4) 0.223(5) Uani 1 1 d . . . . .
C63 C 0.863(2) 0.3400(19) 0.0079(6) 0.287(9) Uani 1 1 d . U . . .
H63A H 0.863379 0.299788 -0.018538 0.430 Uiso 1 1 calc R U . . .
H63B H 0.891619 0.419001 0.003631 0.430 Uiso 1 1 calc R U . . .
H63C H 0.766415 0.356713 0.022622 0.430 Uiso 1 1 calc R U . . .
C68 C 1.1273(10) 0.0508(7) 0.0443(4) 0.190(5) Uani 1 1 d G U . . .
H68 H 1.179606 -0.029857 0.034613 0.228 Uiso 1 1 calc R U . . .
C69 C 1.0445(12) 0.1322(11) 0.0184(3) 0.215(5) Uani 1 1 d G U . . .
H69 H 1.041324 0.106028 -0.008723 0.258 Uiso 1 1 calc R U . . .
C64 C 0.9663(11) 0.2529(10) 0.0329(4) 0.234(5) Uani 1 1 d G U . . .
C65 C 0.9710(11) 0.2920(7) 0.0734(4) 0.235(5) Uani 1 1 d G U . . .
H65 H 0.918667 0.372738 0.083101 0.282 Uiso 1 1 calc R U . . .
C66 C 1.0538(11) 0.2106(10) 0.0993(3) 0.215(5) Uani 1 1 d G U . . .
H66 H 1.056948 0.236855 0.126438 0.258 Uiso 1 1 calc R U . . .
C67 C 1.1320(9) 0.0900(8) 0.0848(3) 0.172(4) Uani 1 1 d G U . . .
S2 S 1.1063(3) 0.4819(3) 0.21331(12) 0.1303(12) Uani 1 1 d . . . . .
O6 O 1.2389(7) 0.4551(8) 0.1919(3) 0.160(3) Uani 1 1 d . . . . .
O7 O 0.9883(9) 0.4855(11) 0.1956(4) 0.216(6) Uani 1 1 d . . . . .
O8 O 1.091(2) 0.3819(10) 0.2420(5) 0.331(11) Uani 1 1 d . . . . .
C56 C 1.0774(10) 0.9603(12) 0.3157(3) 0.136(4) Uani 1 1 d . . . . .
H56A H 1.174858 0.955903 0.321220 0.204 Uiso 1 1 calc R U . . .
H56B H 1.015317 0.964891 0.341526 0.204 Uiso 1 1 calc R U . . .
H56C H 1.044336 1.034904 0.299984 0.204 Uiso 1 1 calc R U . . .
C57 C 1.0738(8) 0.8411(11) 0.2909(3) 0.092(3) Uani 1 1 d . . . . .
C58 C 1.0970(9) 0.7236(13) 0.3081(3) 0.104(3) Uani 1 1 d . . . . .
H58 H 1.108542 0.717534 0.336138 0.125 Uiso 1 1 calc R U . . .
C59 C 1.1039(9) 0.6171(12) 0.2866(4) 0.109(3) Uani 1 1 d . . . . .
H59 H 1.121610 0.539139 0.299833 0.130 Uiso 1 1 calc R U . . .
C60 C 1.0849(7) 0.6204(8) 0.2444(4) 0.090(3) Uani 1 1 d . . . . .
C61 C 1.0560(8) 0.7405(9) 0.2261(3) 0.089(2) Uani 1 1 d . . . . .
H61 H 1.041675 0.747361 0.198272 0.106 Uiso 1 1 calc R U . . .
C62 C 1.0490(8) 0.8481(9) 0.2497(3) 0.084(2) Uani 1 1 d . . . . .
H62 H 1.027050 0.927732 0.237590 0.101 Uiso 1 1 calc R U . . .
O9 O 1.1539(11) 0.1314(8) 0.2291(3) 0.158(3) Uani 1 1 d G . . . .
H9A H 1.102100 0.205395 0.236179 0.236 Uiso 1 1 d G U . . .
H9B H 1.166308 0.131601 0.202684 0.236 Uiso 1 1 d G U . . .

loop_
_atom_site_aniso_label
_atom_site_aniso_U_11
_atom_site_aniso_U_22
_atom_site_aniso_U_33
_atom_site_aniso_U_23
_atom_site_aniso_U_13
_atom_site_aniso_U_12
O2 0.305(15) 0.208(11) 0.133(7) -0.005(7) -0.101(8) -0.031(10)
N1 0.030(3) 0.062(3) 0.073(3) -0.018(3) -0.007(2) -0.002(2)
N3 0.063(4) 0.076(4) 0.093(4) -0.027(4) 0.001(3) -0.014(3)
C1 0.062(5) 0.067(5) 0.082(5) -0.003(4) -0.011(4) -0.031(4)
C2 0.044(4) 0.086(6) 0.090(5) -0.009(4) -0.014(3) -0.016(4)
C3 0.042(4) 0.060(4) 0.084(5) 0.004(4) -0.017(3) -0.003(3)
C4 0.056(4) 0.055(4) 0.080(4) -0.001(3) -0.011(3) -0.019(3)
C5 0.037(3) 0.044(4) 0.075(4) -0.005(3) -0.012(3) -0.005(3)
C6 0.050(4) 0.062(4) 0.071(5) 0.003(4) -0.012(3) -0.005(3)
C7 0.061(5) 0.075(5) 0.073(4) -0.016(4) 0.007(4) -0.023(4)
C8 0.040(4) 0.057(4) 0.110(6) -0.024(4) 0.004(4) -0.012(3)
C9 0.048(4) 0.052(4) 0.093(5) -0.012(4) -0.011(4) -0.009(3)
C10 0.048(4) 0.044(4) 0.073(4) -0.010(3) -0.009(3) -0.006(3)
C11 0.037(3) 0.048(4) 0.069(4) -0.008(3) -0.012(3) -0.011(3)
C12 0.038(3) 0.054(4) 0.065(4) -0.003(3) -0.011(3) -0.010(3)
C13 0.041(4) 0.065(4) 0.075(4) -0.021(4) -0.002(3) -0.007(3)
C14 0.049(4) 0.059(4) 0.092(5) -0.020(4) -0.014(4) -0.008(3)
C15 0.049(4) 0.058(4) 0.067(4) -0.007(3) -0.001(3) -0.006(3)
C16 0.051(4) 0.075(5) 0.066(4) -0.011(4) -0.005(3) -0.010(4)
C17 0.044(4) 0.059(4) 0.071(4) -0.004(4) -0.006(3) -0.011(3)
C18 0.056(4) 0.077(5) 0.085(5) -0.009(4) -0.015(4) -0.013(4)
C19 0.049(4) 0.079(5) 0.074(4) -0.005(4) 0.000(3) -0.020(4)
C20 0.053(4) 0.080(5) 0.075(4) -0.007(4) -0.006(3) -0.018(4)
C21 0.051(5) 0.108(7) 0.104(6) -0.024(5) -0.009(4) -0.015(5)
C22 0.055(4) 0.085(5) 0.083(5) -0.018(4) 0.003(4) -0.006(4)
C23 0.052(4) 0.089(6) 0.092(5) -0.023(5) 0.001(4) -0.018(4)
C24 0.061(5) 0.083(6) 0.119(6) -0.035(5) -0.003(5) 0.000(4)
C25 0.109(7) 0.085(6) 0.109(7) -0.042(6) -0.004(6) -0.020(5)
C26 0.164(12) 0.169(13) 0.129(10) -0.051(10) -0.009(9) -0.028(11)
C27 0.46(4) 0.30(3) 0.25(2) 0.025(19) -0.21(3) -0.03(3)
C00B 0.043(4) 0.060(4) 0.083(4) -0.001(4) -0.011(3) -0.006(3)
O1 0.202(9) 0.137(7) 0.097(5) -0.004(5) 0.028(6) 0.013(7)
N2 0.041(3) 0.084(4) 0.071(3) -0.015(3) 0.004(3) -0.025(3)
N4 0.101(6) 0.103(5) 0.089(5) -0.035(4) 0.020(4) -0.028(5)
C28 0.051(4) 0.068(5) 0.108(6) -0.014(4) -0.023(4) 0.000(4)
C29 0.033(4) 0.062(5) 0.141(7) -0.008(5) -0.018(5) 0.001(3)
C30 0.038(4) 0.061(4) 0.107(6) -0.002(4) -0.001(4) -0.012(3)
C31 0.048(4) 0.062(4) 0.088(5) -0.003(4) 0.004(3) -0.016(3)
C32 0.034(3) 0.061(4) 0.082(5) -0.011(4) -0.001(3) -0.015(3)
C33 0.046(4) 0.058(4) 0.086(5) 0.003(4) -0.011(3) -0.015(3)
C34 0.037(3) 0.069(5) 0.066(4) -0.001(3) -0.007(3) -0.023(3)
C35 0.058(4) 0.061(5) 0.080(5) 0.002(4) -0.005(4) -0.019(4)
C36 0.060(4) 0.061(5) 0.092(5) -0.003(4) -0.007(4) -0.011(4)
C37 0.049(4) 0.080(5) 0.068(4) -0.002(4) -0.006(3) -0.002(4)
C38 0.042(4) 0.074(5) 0.075(4) 0.002(4) -0.006(3) -0.016(3)
C39 0.044(4) 0.067(4) 0.076(4) -0.007(4) -0.008(3) -0.021(3)
C40 0.040(4) 0.067(4) 0.064(4) -0.002(3) -0.002(3) -0.018(3)
C41 0.039(4) 0.079(5) 0.069(4) -0.003(4) -0.005(3) -0.015(3)
C42 0.030(3) 0.084(5) 0.078(4) -0.006(4) -0.002(3) -0.006(3)
C43 0.042(4) 0.066(4) 0.068(4) -0.003(4) -0.007(3) -0.014(3)
C44 0.050(4) 0.068(5) 0.080(4) -0.009(4) -0.006(3) -0.007(3)
C45 0.040(4) 0.072(5) 0.077(4) -0.001(4) -0.015(3) -0.012(3)
C46 0.047(4) 0.086(5) 0.074(4) -0.004(4) -0.012(3) -0.011(4)
C47 0.049(4) 0.086(5) 0.075(5) -0.009(4) -0.002(3) -0.018(4)
C48 0.051(4) 0.081(5) 0.072(4) -0.007(4) 0.005(3) -0.010(4)
C49 0.069(6) 0.125(8) 0.109(6) -0.055(6) 0.010(5) -0.017(5)
C50 0.075(6) 0.153(9) 0.124(7) -0.072(7) 0.016(5) -0.035(6)
C51 0.082(6) 0.087(6) 0.094(6) -0.015(5) 0.019(5) -0.003(5)
C52 0.072(5) 0.096(6) 0.082(5) -0.014(5) 0.003(4) -0.010(5)
C53 0.131(9) 0.131(9) 0.118(8) -0.057(8) 0.014(7) -0.042(7)
C54 0.157(12) 0.136(10) 0.113(9) -0.036(8) -0.031(9) 0.001(9)
C55 0.32(2) 0.123(10) 0.142(10) 0.039(9) 0.058(12) 0.035(12)
S1 0.0686(16) 0.129(2) 0.218(3) -0.070(2) 0.0155(19) -0.0222(17)
O3 0.089(5) 0.147(7) 0.242(9) 0.018(6) -0.025(5) -0.021(5)
O4 0.104(6) 0.164(8) 0.269(10) -0.049(7) 0.047(6) 0.010(5)
O5 0.113(6) 0.251(11) 0.305(12) -0.143(10) 0.000(7) -0.054(7)
C63 0.268(16) 0.216(15) 0.305(16) 0.023(14) 0.058(14) 0.040(13)
C68 0.147(8) 0.125(7) 0.254(10) -0.014(7) 0.081(8) 0.004(6)
C69 0.186(9) 0.141(8) 0.264(10) -0.002(8) 0.089(8) 0.009(7)
C64 0.214(9) 0.149(8) 0.266(10) 0.006(8) 0.095(9) 0.037(7)
C65 0.228(9) 0.137(8) 0.265(10) -0.007(8) 0.087(9) 0.046(7)
C66 0.199(9) 0.122(7) 0.265(10) -0.022(7) 0.087(8) 0.019(7)
C67 0.137(7) 0.094(6) 0.247(9) -0.028(7) 0.086(8) -0.009(6)
S2 0.0586(15) 0.0853(18) 0.234(3) -0.040(2) 0.0228(18) -0.0109(13)
O6 0.066(4) 0.165(7) 0.225(8) -0.074(6) 0.038(4) -0.003(4)
O7 0.083(5) 0.205(10) 0.340(13) -0.160(10) -0.056(7) 0.022(5)
O8 0.49(3) 0.100(7) 0.360(18) -0.043(10) 0.177(19) -0.099(12)
C56 0.086(7) 0.187(11) 0.135(8) -0.080(8) 0.023(6) -0.049(7)
C57 0.036(4) 0.114(8) 0.123(8) -0.005(7) 0.010(4) -0.020(5)
C58 0.063(6) 0.126(9) 0.127(8) -0.007(8) -0.011(5) -0.031(6)
C59 0.056(5) 0.116(9) 0.157(10) 0.033(8) -0.018(6) -0.026(5)
C60 0.036(4) 0.072(6) 0.155(9) -0.002(6) 0.003(5) -0.007(4)
C61 0.063(5) 0.096(7) 0.103(6) -0.024(6) 0.002(4) -0.018(5)
C62 0.059(5) 0.094(6) 0.096(6) -0.005(5) -0.007(4) -0.012(4)
O9 0.154(8) 0.134(6) 0.197(7) 0.011(6) -0.056(7) -0.041(6)

loop_
_atom_type_symbol
_atom_type_description
_atom_type_scat_dispersion_real
_atom_type_scat_dispersion_imag
_atom_type_scat_source
C C 0.0033 0.0016 'International Tables Vol C Tables 4.2.6.8 and 6.1.1.4'
H H 0.0000 0.0000 'International Tables Vol C Tables 4.2.6.8 and 6.1.1.4'
N N 0.0061 0.0033 'International Tables Vol C Tables 4.2.6.8 and 6.1.1.4'
O O 0.0106 0.0060 'International Tables Vol C Tables 4.2.6.8 and 6.1.1.4'
S S 0.1246 0.1234 'International Tables Vol C Tables 4.2.6.8 and 6.1.1.4'

loop_
_geom_angle_atom_site_label_1
_geom_angle_atom_site_label_2
_geom_angle_atom_site_label_3
_geom_angle
_geom_angle_site_symmetry_1
_geom_angle_site_symmetry_3
_geom_angle_publ_flag
C27 O2 C26 123.4(14) . . ?
C11 N1 C5 117.4(5) . . ?
C12 N1 C5 121.8(5) . . ?
C12 N1 C11 120.6(5) . . ?
C23 N3 C24 120.4(6) . . ?
C23 N3 C25 121.4(7) . . ?
C24 N3 C25 118.0(7) . . ?
C2 C1 H1 120.2 . . ?
C2 C1 C00B 119.6(6) . . ?
C00B C1 H1 120.2 . . ?
C1 C2 H2 120.3 . . ?
C3 C2 C1 119.3(6) . . ?
C3 C2 H2 120.3 . . ?
C2 C3 H3 119.2 . . ?
C2 C3 C4 121.6(6) . . ?
C4 C3 H3 119.2 . . ?
C3 C4 H4 119.7 . . ?
C3 C4 C5 120.6(6) . . ?
C5 C4 H4 119.7 . . ?
C4 C5 N1 122.6(5) . . ?
C4 C5 C00B 117.6(6) . . ?
C00B C5 N1 119.7(5) . . ?
C7 C6 H6 119.6 . . ?
C11 C6 H6 119.6 . . ?
C11 C6 C7 120.8(6) . . ?
C6 C7 H7 120.2 . . ?
C8 C7 C6 119.7(7) . . ?
C8 C7 H7 120.2 . . ?
C7 C8 H8 119.5 . . ?
C7 C8 C9 120.9(6) . . ?
C9 C8 H8 119.5 . . ?
C8 C9 H9 120.0 . . ?
C8 C9 C10 120.1(6) . . ?
C10 C9 H9 120.0 . . ?
C9 C10 H10 120.1 . . ?
C9 C10 C11 119.8(6) . . ?
C11 C10 H10 120.1 . . ?
C6 C11 N1 120.8(5) . . ?
C6 C11 C10 118.7(6) . . ?
C10 C11 N1 120.5(5) . . ?
C13 C12 N1 121.3(5) . . ?
C13 C12 C17 117.9(6) . . ?
C17 C12 N1 120.8(5) . . ?
C12 C13 H13 119.1 . . ?
C14 C13 C12 121.8(6) . . ?
C14 C13 H13 119.1 . . ?
C13 C14 H14 119.6 . . ?
C13 C14 C15 120.8(6) . . ?
C15 C14 H14 119.6 . . ?
C14 C15 C18 117.7(6) . . ?
C16 C15 C14 117.1(6) . . ?
C16 C15 C18 125.2(6) . . ?
C15 C16 H16 119.2 . . ?
C17 C16 C15 121.6(6) . . ?
C17 C16 H16 119.2 . . ?
C12 C17 H17 119.6 . . ?
C16 C17 C12 120.7(6) . . ?
C16 C17 H17 119.6 . . ?
C15 C18 H18 117.3 . . ?
C19 C18 C15 125.4(6) . . ?
C19 C18 H18 117.3 . . ?
C18 C19 H19 117.8 . . ?
C18 C19 C20 124.5(6) . . ?
C20 C19 H19 117.8 . . ?
C21 C20 C19 119.5(6) . . ?
C22 C20 C19 124.8(7) . . ?
C22 C20 C21 115.7(7) . . ?
C20 C21 H21 119.5 . . ?
C24 C21 C20 121.0(7) . . ?
C24 C21 H21 119.5 . . ?
C20 C22 H22 119.5 . . ?
C23 C22 C20 121.0(7) . . ?
C23 C22 H22 119.5 . . ?
N3 C23 C22 121.0(7) . . ?
N3 C23 H23 119.5 . . ?
C22 C23 H23 119.5 . . ?
N3 C24 C21 120.8(7) . . ?
N3 C24 H24 119.6 . . ?
C21 C24 H24 119.6 . . ?
N3 C25 H25A 109.4 . . ?
N3 C25 H25B 109.4 . . ?
H25A C25 H25B 108.0 . . ?
C26 C25 N3 111.0(8) . . ?
C26 C25 H25A 109.4 . . ?
C26 C25 H25B 109.4 . . ?
O2 C26 C25 111.6(11) . . ?
O2 C26 H26A 109.3 . . ?
O2 C26 H26B 109.3 . . ?
C25 C26 H26A 109.3 . . ?
C25 C26 H26B 109.3 . . ?
H26A C26 H26B 108.0 . . ?
O2 C27 H27A 109.5 . . ?
O2 C27 H27B 109.5 . . ?
O2 C27 H27C 109.5 . . ?
H27A C27 H27B 109.5 . . ?
H27A C27 H27C 109.5 . . ?
H27B C27 H27C 109.5 . . ?
C1 C00B H00B 119.4 . . ?
C5 C00B C1 121.3(6) . . ?
C5 C00B H00B 119.4 . . ?
C54 O1 C55 114.3(13) . . ?
C34 N2 C32 118.0(5) . . ?
C40 N2 C32 120.4(5) . . ?
C40 N2 C34 121.4(5) . . ?
C50 N4 C53 118.0(8) . . ?
C51 N4 C50 120.6(7) . . ?
C51 N4 C53 121.3(8) . . ?
C29 C28 H28 119.8 . . ?
C33 C28 H28 119.8 . . ?
C33 C28 C29 120.4(7) . . ?
C28 C29 H29 120.0 . . ?
C30 C29 C28 120.1(7) . . ?
C30 C29 H29 120.0 . . ?
C29 C30 H30 120.1 . . ?
C29 C30 C31 119.9(7) . . ?
C31 C30 H30 120.1 . . ?
C30 C31 H31 120.4 . . ?
C32 C31 C30 119.2(7) . . ?
C32 C31 H31 120.4 . . ?
C31 C32 N2 119.4(6) . . ?
C33 C32 N2 120.9(6) . . ?
C33 C32 C31 119.7(6) . . ?
C28 C33 C32 120.8(7) . . ?
C28 C33 H33 119.6 . . ?
C32 C33 H33 119.6 . . ?
C35 C34 N2 121.5(6) . . ?
C35 C34 C39 119.0(6) . . ?
C39 C34 N2 119.5(6) . . ?
C34 C35 H35 119.5 . . ?
C36 C35 C34 120.9(6) . . ?
C36 C35 H35 119.5 . . ?
C35 C36 H36 119.8 . . ?
C35 C36 C37 120.4(7) . . ?
C37 C36 H36 119.8 . . ?
C36 C37 H37 120.4 . . ?
C38 C37 C36 119.2(6) . . ?
C38 C37 H37 120.4 . . ?
C37 C38 H38 119.7 . . ?
C37 C38 C39 120.7(6) . . ?
C39 C38 H38 119.7 . . ?
C34 C39 H39 120.1 . . ?
C38 C39 C34 119.8(6) . . ?
C38 C39 H39 120.1 . . ?
C41 C40 N2 122.2(6) . . ?
C41 C40 C45 117.6(6) . . ?
C45 C40 N2 120.2(6) . . ?
C40 C41 H41 120.2 . . ?
C40 C41 C42 119.6(6) . . ?
C42 C41 H41 120.2 . . ?
C41 C42 H42 118.3 . . ?
C43 C42 C41 123.4(6) . . ?
C43 C42 H42 118.3 . . ?
C42 C43 C44 116.5(6) . . ?
C42 C43 C46 122.2(6) . . ?
C44 C43 C46 121.3(6) . . ?
C43 C44 H44 119.2 . . ?
C45 C44 C43 121.5(6) . . ?
C45 C44 H44 119.2 . . ?
C40 C45 H45 119.3 . . ?
C44 C45 C40 121.4(6) . . ?
C44 C45 H45 119.3 . . ?
C43 C46 H46 116.9 . . ?
C47 C46 C43 126.3(6) . . ?
C47 C46 H46 116.9 . . ?
C46 C47 H47 116.5 . . ?
C46 C47 C48 127.1(7) . . ?
C48 C47 H47 116.5 . . ?
C49 C48 C47 124.9(7) . . ?
C52 C48 C47 120.3(7) . . ?
C52 C48 C49 114.8(7) . . ?
C48 C49 H49 119.0 . . ?
C50 C49 C48 121.9(8) . . ?
C50 C49 H49 119.0 . . ?
N4 C50 H50 120.2 . . ?
C49 C50 N4 119.6(8) . . ?
C49 C50 H50 120.2 . . ?
N4 C51 H51 119.6 . . ?
N4 C51 C52 120.8(8) . . ?
C52 C51 H51 119.6 . . ?
C48 C52 H52 118.8 . . ?
C51 C52 C48 122.4(8) . . ?
C51 C52 H52 118.8 . . ?
N4 C53 H53A 109.6 . . ?
N4 C53 H53B 109.6 . . ?
N4 C53 C54 110.1(9) . . ?
H53A C53 H53B 108.1 . . ?
C54 C53 H53A 109.6 . . ?
C54 C53 H53B 109.6 . . ?
O1 C54 C53 108.7(10) . . ?
O1 C54 H54 125.7 . . ?
C53 C54 H54 125.7 . . ?
O1 C55 H55A 109.5 . . ?
O1 C55 H55B 109.5 . . ?
O1 C55 H55C 109.5 . . ?
H55A C55 H55B 109.5 . . ?
H55A C55 H55C 109.5 . . ?
H55B C55 H55C 109.5 . . ?
O3 S1 O4 114.0(6) . . ?
O3 S1 O5 113.6(6) . . ?
O3 S1 C67 106.7(5) . . ?
O4 S1 O5 109.6(6) . . ?
O4 S1 C67 105.6(6) . . ?
O5 S1 C67 106.8(7) . . ?
H63A C63 H63B 109.5 . . ?
H63A C63 H63C 109.5 . . ?
H63B C63 H63C 109.5 . . ?
C64 C63 H63A 109.5 . . ?
C64 C63 H63B 109.5 . . ?
C64 C63 H63C 109.5 . . ?
C69 C68 H68 120.0 . . ?
C69 C68 C67 120.0 . . ?
C67 C68 H68 120.0 . . ?
C68 C69 H69 120.0 . . ?
C64 C69 C68 120.0 . . ?
C64 C69 H69 120.0 . . ?
C69 C64 C63 122.5(11) . . ?
C69 C64 C65 120.0 . . ?
C65 C64 C63 117.2(11) . . ?
C64 C65 H65 120.0 . . ?
C64 C65 C66 120.0 . . ?
C66 C65 H65 120.0 . . ?
C65 C66 H66 120.0 . . ?
C67 C66 C65 120.0 . . ?
C67 C66 H66 120.0 . . ?
C68 C67 S1 117.8(7) . . ?
C66 C67 S1 121.8(7) . . ?
C66 C67 C68 120.0 . . ?
O6 S2 O8 110.5(8) . . ?
O6 S2 C60 108.9(4) . . ?
O7 S2 O6 122.5(7) . . ?
O7 S2 O8 97.2(9) . . ?
O7 S2 C60 110.5(5) . . ?
O8 S2 C60 105.5(7) . . ?
H56A C56 H56B 109.5 . . ?
H56A C56 H56C 109.5 . . ?
H56B C56 H56C 109.5 . . ?
C57 C56 H56A 109.5 . . ?
C57 C56 H56B 109.5 . . ?
C57 C56 H56C 109.5 . . ?
C58 C57 C56 121.6(10) . . ?
C58 C57 C62 117.2(10) . . ?
C62 C57 C56 121.2(10) . . ?
C57 C58 H58 118.5 . . ?
C59 C58 C57 123.1(10) . . ?
C59 C58 H58 118.5 . . ?
C58 C59 H59 119.5 . . ?
C58 C59 C60 121.1(10) . . ?
C60 C59 H59 119.5 . . ?
C59 C60 S2 123.2(9) . . ?
C61 C60 S2 119.4(9) . . ?
C61 C60 C59 117.3(9) . . ?
C60 C61 H61 120.2 . . ?
C62 C61 C60 119.6(9) . . ?
C62 C61 H61 120.2 . . ?
C57 C62 H62 119.1 . . ?
C61 C62 C57 121.7(9) . . ?
C61 C62 H62 119.1 . . ?
H9A O9 H9B 104.5 . . ?

loop_
_geom_bond_atom_site_label_1
_geom_bond_atom_site_label_2
_geom_bond_distance
_geom_bond_site_symmetry_2
_geom_bond_publ_flag
O2 C26 1.441(16) . ?
O2 C27 1.44(2) . ?
N1 C5 1.427(7) . ?
N1 C11 1.423(7) . ?
N1 C12 1.411(7) . ?
N3 C23 1.312(9) . ?
N3 C24 1.347(9) . ?
N3 C25 1.474(9) . ?
C1 H1 0.9300 . ?
C1 C2 1.380(10) . ?
C1 C00B 1.386(8) . ?
C2 H2 0.9300 . ?
C2 C3 1.346(9) . ?
C3 H3 0.9300 . ?
C3 C4 1.377(8) . ?
C4 H4 0.9300 . ?
C4 C5 1.380(8) . ?
C5 C00B 1.383(8) . ?
C6 H6 0.9300 . ?
C6 C7 1.390(9) . ?
C6 C11 1.379(8) . ?
C7 H7 0.9300 . ?
C7 C8 1.352(10) . ?
C8 H8 0.9300 . ?
C8 C9 1.370(10) . ?
C9 H9 0.9300 . ?
C9 C10 1.384(8) . ?
C10 H10 0.9300 . ?
C10 C11 1.394(8) . ?
C12 C13 1.376(8) . ?
C12 C17 1.397(8) . ?
C13 H13 0.9300 . ?
C13 C14 1.370(8) . ?
C14 H14 0.9300 . ?
C14 C15 1.403(9) . ?
C15 C16 1.393(8) . ?
C15 C18 1.496(9) . ?
C16 H16 0.9300 . ?
C16 C17 1.370(8) . ?
C17 H17 0.9300 . ?
C18 H18 0.9300 . ?
C18 C19 1.319(9) . ?
C19 H19 0.9300 . ?
C19 C20 1.436(9) . ?
C20 C21 1.399(10) . ?
C20 C22 1.391(9) . ?
C21 H21 0.9300 . ?
C21 C24 1.363(10) . ?
C22 H22 0.9300 . ?
C22 C23 1.381(10) . ?
C23 H23 0.9300 . ?
C24 H24 0.9300 . ?
C25 H25A 0.9700 . ?
C25 H25B 0.9700 . ?
C25 C26 1.445(15) . ?
C26 H26A 0.9700 . ?
C26 H26B 0.9700 . ?
C27 H27A 0.9600 . ?
C27 H27B 0.9600 . ?
C27 H27C 0.9600 . ?
C00B H00B 0.9300 . ?
O1 C54 1.384(14) . ?
O1 C55 1.399(13) . ?
N2 C32 1.430(7) . ?
N2 C34 1.422(8) . ?
N2 C40 1.404(7) . ?
N4 C50 1.373(11) . ?
N4 C51 1.322(10) . ?
N4 C53 1.483(10) . ?
C28 H28 0.9300 . ?
C28 C29 1.391(10) . ?
C28 C33 1.361(9) . ?
C29 H29 0.9300 . ?
C29 C30 1.370(10) . ?
C30 H30 0.9300 . ?
C30 C31 1.415(9) . ?
C31 H31 0.9300 . ?
C31 C32 1.389(8) . ?
C32 C33 1.388(9) . ?
C33 H33 0.9300 . ?
C34 C35 1.381(9) . ?
C34 C39 1.397(8) . ?
C35 H35 0.9300 . ?
C35 C36 1.377(9) . ?
C36 H36 0.9300 . ?
C36 C37 1.391(9) . ?
C37 H37 0.9300 . ?
C37 C38 1.377(9) . ?
C38 H38 0.9300 . ?
C38 C39 1.393(9) . ?
C39 H39 0.9300 . ?
C40 C41 1.382(8) . ?
C40 C45 1.394(8) . ?
C41 H41 0.9300 . ?
C41 C42 1.393(9) . ?
C42 H42 0.9300 . ?
C42 C43 1.359(9) . ?
C43 C44 1.394(9) . ?
C43 C46 1.448(9) . ?
C44 H44 0.9300 . ?
C44 C45 1.370(9) . ?
C45 H45 0.9300 . ?
C46 H46 0.9300 . ?
C46 C47 1.349(9) . ?
C47 H47 0.9300 . ?
C47 C48 1.435(9) . ?
C48 C49 1.411(10) . ?
C48 C52 1.396(10) . ?
C49 H49 0.9300 . ?
C49 C50 1.372(11) . ?
C50 H50 0.9300 . ?
C51 H51 0.9300 . ?
C51 C52 1.371(11) . ?
C52 H52 0.9300 . ?
C53 H53A 0.9700 . ?
C53 H53B 0.9700 . ?
C53 C54 1.499(16) . ?
C54 H54 0.9300 . ?
C55 H55A 0.9600 . ?
C55 H55B 0.9600 . ?
C55 H55C 0.9600 . ?
S1 O3 1.417(8) . ?
S1 O4 1.432(7) . ?
S1 O5 1.457(9) . ?
S1 C67 1.804(9) . ?
C63 H63A 0.9600 . ?
C63 H63B 0.9600 . ?
C63 H63C 0.9600 . ?
C63 C64 1.51(2) . ?
C68 H68 0.9300 . ?
C68 C69 1.3900 . ?
C68 C67 1.3900 . ?
C69 H69 0.9300 . ?
C69 C64 1.3900 . ?
C64 C65 1.3900 . ?
C65 H65 0.9300 . ?
C65 C66 1.3900 . ?
C66 H66 0.9300 . ?
C66 C67 1.3900 . ?
S2 O6 1.338(6) . ?
S2 O7 1.318(8) . ?
S2 O8 1.441(13) . ?
S2 C60 1.763(9) . ?
C56 H56A 0.9600 . ?
C56 H56B 0.9600 . ?
C56 H56C 0.9600 . ?
C56 C57 1.528(13) . ?
C57 C58 1.361(13) . ?
C57 C62 1.384(11) . ?
C58 H58 0.9300 . ?
C58 C59 1.328(13) . ?
C59 H59 0.9300 . ?
C59 C60 1.402(13) . ?
C60 C61 1.401(12) . ?
C61 H61 0.9300 . ?
C61 C62 1.375(10) . ?
C62 H62 0.9300 . ?
O9 H9A 0.8499 . ?
O9 H9B 0.8497 . ?

loop_
_geom_torsion_atom_site_label_1
_geom_torsion_atom_site_label_2
_geom_torsion_atom_site_label_3
_geom_torsion_atom_site_label_4
_geom_torsion
_geom_torsion_site_symmetry_1
_geom_torsion_site_symmetry_2
_geom_torsion_site_symmetry_3
_geom_torsion_site_symmetry_4
_geom_torsion_publ_flag
N1 C5 C00B C1 -179.5(5) . . . . ?
N1 C12 C13 C14 -174.1(6) . . . . ?
N1 C12 C17 C16 174.0(6) . . . . ?
N3 C25 C26 O2 -55.0(13) . . . . ?
C1 C2 C3 C4 -0.2(11) . . . . ?
C2 C1 C00B C5 0.5(10) . . . . ?
C2 C3 C4 C5 -0.5(10) . . . . ?
C3 C4 C5 N1 179.5(6) . . . . ?
C3 C4 C5 C00B 1.1(9) . . . . ?
C4 C5 C00B C1 -1.2(9) . . . . ?
C5 N1 C11 C6 -41.5(8) . . . . ?
C5 N1 C11 C10 139.4(6) . . . . ?
C5 N1 C12 C13 151.6(6) . . . . ?
C5 N1 C12 C17 -25.8(9) . . . . ?
C6 C7 C8 C9 -1.5(10) . . . . ?
C7 C6 C11 N1 -179.7(6) . . . . ?
C7 C6 C11 C10 -0.6(9) . . . . ?
C7 C8 C9 C10 -1.0(10) . . . . ?
C8 C9 C10 C11 2.7(9) . . . . ?
C9 C10 C11 N1 177.3(5) . . . . ?
C9 C10 C11 C6 -1.9(9) . . . . ?
C11 N1 C5 C4 133.5(6) . . . . ?
C11 N1 C5 C00B -48.2(8) . . . . ?
C11 N1 C12 C13 -22.8(9) . . . . ?
C11 N1 C12 C17 159.8(6) . . . . ?
C11 C6 C7 C8 2.3(10) . . . . ?
C12 N1 C5 C4 -41.0(9) . . . . ?
C12 N1 C5 C00B 137.3(6) . . . . ?
C12 N1 C11 C6 133.1(6) . . . . ?
C12 N1 C11 C10 -46.0(8) . . . . ?
C12 C13 C14 C15 0.2(10) . . . . ?
C13 C12 C17 C16 -3.5(9) . . . . ?
C13 C14 C15 C16 -3.5(10) . . . . ?
C13 C14 C15 C18 173.6(6) . . . . ?
C14 C15 C16 C17 3.3(10) . . . . ?
C14 C15 C18 C19 -163.9(7) . . . . ?
C15 C16 C17 C12 0.2(10) . . . . ?
C15 C18 C19 C20 179.2(6) . . . . ?
C16 C15 C18 C19 12.9(11) . . . . ?
C17 C12 C13 C14 3.3(9) . . . . ?
C18 C15 C16 C17 -173.6(6) . . . . ?
C18 C19 C20 C21 -168.9(7) . . . . ?
C18 C19 C20 C22 9.7(12) . . . . ?
C19 C20 C21 C24 -179.0(7) . . . . ?
C19 C20 C22 C23 179.2(7) . . . . ?
C20 C21 C24 N3 -0.2(13) . . . . ?
C20 C22 C23 N3 -0.1(12) . . . . ?
C21 C20 C22 C23 -2.1(11) . . . . ?
C22 C20 C21 C24 2.2(12) . . . . ?
C23 N3 C24 C21 -2.1(12) . . . . ?
C23 N3 C25 C26 97.0(11) . . . . ?
C24 N3 C23 C22 2.2(11) . . . . ?
C24 N3 C25 C26 -77.8(11) . . . . ?
C25 N3 C23 C22 -172.4(7) . . . . ?
C25 N3 C24 C21 172.7(8) . . . . ?
C27 O2 C26 C25 -99.0(17) . . . . ?
C00B C1 C2 C3 0.2(10) . . . . ?
N2 C32 C33 C28 -179.9(6) . . . . ?
N2 C34 C35 C36 -179.9(6) . . . . ?
N2 C34 C39 C38 179.4(5) . . . . ?
N2 C40 C41 C42 179.9(6) . . . . ?
N2 C40 C45 C44 179.5(6) . . . . ?
N4 C51 C52 C48 -0.4(13) . . . . ?
N4 C53 C54 O1 61.1(12) . . . . ?
C28 C29 C30 C31 0.2(10) . . . . ?
C29 C28 C33 C32 0.1(10) . . . . ?
C29 C30 C31 C32 -0.7(10) . . . . ?
C30 C31 C32 N2 -179.9(6) . . . . ?
C30 C31 C32 C33 0.9(9) . . . . ?
C31 C32 C33 C28 -0.6(10) . . . . ?
C32 N2 C34 C35 48.3(9) . . . . ?
C32 N2 C34 C39 -130.7(6) . . . . ?
C32 N2 C40 C41 -149.4(6) . . . . ?
C32 N2 C40 C45 29.8(9) . . . . ?
C33 C28 C29 C30 0.1(11) . . . . ?
C34 N2 C32 C31 -142.9(6) . . . . ?
C34 N2 C32 C33 36.3(9) . . . . ?
C34 N2 C40 C41 37.0(9) . . . . ?
C34 N2 C40 C45 -143.7(6) . . . . ?
C34 C35 C36 C37 0.3(10) . . . . ?
C35 C34 C39 C38 0.3(9) . . . . ?
C35 C36 C37 C38 0.9(10) . . . . ?
C36 C37 C38 C39 -1.4(9) . . . . ?
C37 C38 C39 C34 0.8(9) . . . . ?
C39 C34 C35 C36 -0.9(9) . . . . ?
C40 N2 C32 C31 43.4(9) . . . . ?
C40 N2 C32 C33 -137.4(6) . . . . ?
C40 N2 C34 C35 -138.0(6) . . . . ?
C40 N2 C34 C39 43.0(9) . . . . ?
C40 C41 C42 C43 0.3(10) . . . . ?
C41 C40 C45 C44 -1.2(9) . . . . ?
C41 C42 C43 C44 -0.5(10) . . . . ?
C41 C42 C43 C46 177.6(6) . . . . ?
C42 C43 C44 C45 0.0(10) . . . . ?
C42 C43 C46 C47 175.8(7) . . . . ?
C43 C44 C45 C40 0.9(10) . . . . ?
C43 C46 C47 C48 176.0(7) . . . . ?
C44 C43 C46 C47 -6.1(11) . . . . ?
C45 C40 C41 C42 0.6(9) . . . . ?
C46 C43 C44 C45 -178.3(6) . . . . ?
C46 C47 C48 C49 -6.4(12) . . . . ?
C46 C47 C48 C52 174.4(7) . . . . ?
C47 C48 C49 C50 -178.8(8) . . . . ?
C47 C48 C52 C51 179.4(7) . . . . ?
C48 C49 C50 N4 -0.8(15) . . . . ?
C49 C48 C52 C51 0.2(12) . . . . ?
C50 N4 C51 C52 -0.1(13) . . . . ?
C50 N4 C53 C54 84.0(11) . . . . ?
C51 N4 C50 C49 0.6(14) . . . . ?
C51 N4 C53 C54 -92.2(12) . . . . ?
C52 C48 C49 C50 0.3(13) . . . . ?
C53 N4 C50 C49 -175.6(9) . . . . ?
C53 N4 C51 C52 176.1(8) . . . . ?
C55 O1 C54 C53 -166.6(9) . . . . ?
O3 S1 C67 C68 -85.8(7) . . . . ?
O3 S1 C67 C66 87.2(7) . . . . ?
O4 S1 C67 C68 35.8(7) . . . . ?
O4 S1 C67 C66 -151.2(6) . . . . ?
O5 S1 C67 C68 152.4(6) . . . . ?
O5 S1 C67 C66 -34.6(7) . . . . ?
C63 C64 C65 C66 173.8(13) . . . . ?
C68 C69 C64 C63 -173.5(14) . . . . ?
C68 C69 C64 C65 0.0 . . . . ?
C69 C68 C67 S1 173.1(7) . . . . ?
C69 C68 C67 C66 0.0 . . . . ?
C69 C64 C65 C66 0.0 . . . . ?
C64 C65 C66 C67 0.0 . . . . ?
C65 C66 C67 S1 -172.8(7) . . . . ?
C65 C66 C67 C68 0.0 . . . . ?
C67 C68 C69 C64 0.0 . . . . ?
S2 C60 C61 C62 -175.6(5) . . . . ?
O6 S2 C60 C59 -98.1(8) . . . . ?
O6 S2 C60 C61 78.0(8) . . . . ?
O7 S2 C60 C59 124.7(10) . . . . ?
O7 S2 C60 C61 -59.3(10) . . . . ?
O8 S2 C60 C59 20.6(12) . . . . ?
O8 S2 C60 C61 -163.3(10) . . . . ?
C56 C57 C58 C59 -175.5(8) . . . . ?
C56 C57 C62 C61 175.1(7) . . . . ?
C57 C58 C59 C60 -1.1(14) . . . . ?
C58 C57 C62 C61 -3.8(11) . . . . ?
C58 C59 C60 S2 175.1(7) . . . . ?
C58 C59 C60 C61 -1.1(12) . . . . ?
C59 C60 C61 C62 0.7(11) . . . . ?
C60 C61 C62 C57 1.8(11) . . . . ?
C62 C57 C58 C59 3.5(12) . . . . ?
